data_7220595
loop_
_publ_author_name
'Liu, Kang'
'Ma, Benhua'
'Guo, Xiaolei'
'Ma, Dingxuan'
'Meng, Lingkun'
'Zeng, Guang'
'Yang, Fen'
'Li, Guanghua'
'Shi, Zhan'
'Feng, Shouhua'

_publ_section_title
;
 Syntheses, structures, luminescence and magnetic properties of eleven
 coordination polymers constructed by a N,N&#x2032;-sulfuryldiimidazole
 ligand
;
_journal_issue 27
_journal_name_full CrystEngComm
_journal_page_first 5054
_journal_paper_doi 10.1039/C5CE00807G
_journal_volume 17
_journal_year 2015
_chemical_formula_moiety 'C6 H8 N6 O9 S Zn'
_chemical_formula_sum 'C6 H8 N6 O9 S Zn'
_chemical_formula_weight 405.61
_chemical_melting_point ?
_chemical_name_systematic
; 
 ? 
;
_space_group_IT_number 15
_symmetry_cell_setting monoclinic
_symmetry_space_group_name_Hall '-C 2yc'
_symmetry_space_group_name_H-M 'C 1 2/c 1'
_atom_sites_solution_hydrogens geom
_atom_sites_solution_primary direct
_atom_sites_solution_secondary difmap
_audit_creation_method SHELXL-97
_audit_update_record
;
2015-05-26 deposited with the CCDC.
2015-06-01 downloaded from the CCDC.
;
_cell_angle_alpha 90.00
_cell_angle_beta 100.84(3)
_cell_angle_gamma 90.00
_cell_formula_units_Z 8
_cell_length_a 16.337(3)
_cell_length_b 11.925(2)
_cell_length_c 14.007(3)
_cell_measurement_reflns_used 3050
_cell_measurement_temperature 293(2)
_cell_measurement_theta_max 27.43
_cell_measurement_theta_min 3.42
_cell_volume 2680.1(9)
_computing_cell_refinement Process-auto
_computing_data_collection Process-auto
_computing_data_reduction Process-auto
_computing_molecular_graphics 'Bruker SHELXTL'
_computing_publication_material 'Bruker SHELXTL'
_computing_structure_refinement 'SHELXL-97 (Sheldrick, 1997)'
_computing_structure_solution 'SHELXS-97 (Sheldrick, 1990)'
_diffrn_ambient_temperature 293(2)
_diffrn_detector_area_resol_mean 10.0
_diffrn_measured_fraction_theta_full 0.996
_diffrn_measured_fraction_theta_max 0.996
_diffrn_measurement_device_type 'Rigaku RAXIS-RAPID'
_diffrn_measurement_method omega-scan
_diffrn_radiation_monochromator graphite
_diffrn_radiation_source 'fine-focus sealed tube'
_diffrn_radiation_type MoK\a
_diffrn_radiation_wavelength 0.71073
_diffrn_reflns_av_R_equivalents 0.0646
_diffrn_reflns_av_sigmaI/netI 0.0518
_diffrn_reflns_limit_h_max 18
_diffrn_reflns_limit_h_min -21
_diffrn_reflns_limit_k_max 15
_diffrn_reflns_limit_k_min -15
_diffrn_reflns_limit_l_max 18
_diffrn_reflns_limit_l_min -18
_diffrn_reflns_number 12773
_diffrn_reflns_theta_full 27.43
_diffrn_reflns_theta_max 27.43
_diffrn_reflns_theta_min 3.42
_diffrn_standards_decay_% 0
_diffrn_standards_interval_count 0
_diffrn_standards_interval_time 0
_diffrn_standards_number 0
_exptl_absorpt_coefficient_mu 2.053
_exptl_absorpt_correction_T_max 0.602
_exptl_absorpt_correction_T_min 0.589
_exptl_absorpt_correction_type empirical
_exptl_absorpt_process_details Process-auto
_exptl_crystal_colour colourless
_exptl_crystal_density_diffrn 2.011
_exptl_crystal_density_meas ?
_exptl_crystal_density_method 'not measured'
_exptl_crystal_description block
_exptl_crystal_F_000 1632
_exptl_crystal_size_max 0.27
_exptl_crystal_size_mid 0.26
_exptl_crystal_size_min 0.24
_refine_diff_density_max 0.568
_refine_diff_density_min -0.969
_refine_diff_density_rms 0.100
_refine_ls_extinction_method none
_refine_ls_goodness_of_fit_ref 1.071
_refine_ls_hydrogen_treatment mixed
_refine_ls_matrix_type full
_refine_ls_number_parameters 216
_refine_ls_number_reflns 3050
_refine_ls_number_restraints 0
_refine_ls_restrained_S_all 1.071
_refine_ls_R_factor_all 0.0489
_refine_ls_R_factor_gt 0.0376
_refine_ls_shift/su_max 0.000
_refine_ls_shift/su_mean 0.000
_refine_ls_structure_factor_coef Fsqd
_refine_ls_weighting_details 'calc w=1/[\s^2^(Fo^2^)+(0.0298P)^2^+4.1770P] where P=(Fo^2^+2Fc^2^)/3'
_refine_ls_weighting_scheme calc
_refine_ls_wR_factor_gt 0.0782
_refine_ls_wR_factor_ref 0.0830
_reflns_number_gt 2514
_reflns_number_total 3050
_reflns_threshold_expression >2sigma(I)
_cod_data_source_file c5ce00807g3.cif
_cod_data_source_block lk
_cod_depositor_comments
;
The following automatic conversions were performed:

'_chemical_melting_point' value 'not measured' was changed to '?' -
the value is undefined or not given.

'_exptl_crystal_density_meas' value 'none' was changed to '?' - the
value is perceived as not measured.

Automatic conversion script
Id: cif_fix_values 3271 2015-04-21 07:52:19Z andrius 

 Adding full bibliography for 7220595--7220605.cif.
;
_cod_original_sg_symbol_Hall -C2yc
_cod_original_sg_symbol_H-M C2/c
_cod_database_code 7220595

loop_
_symmetry_equiv_pos_as_xyz
'x, y, z'
'-x, y, -z+1/2'
'x+1/2, y+1/2, z'
'-x+1/2, y+1/2, -z+1/2'
'-x, -y, -z'
'x, -y, z-1/2'
'-x+1/2, -y+1/2, -z'
'x+1/2, -y+1/2, z-1/2'

loop_
_atom_site_label
_atom_site_type_symbol
_atom_site_fract_x
_atom_site_fract_y
_atom_site_fract_z
_atom_site_U_iso_or_equiv
_atom_site_adp_type
_atom_site_occupancy
_atom_site_symmetry_multiplicity
_atom_site_calc_flag
_atom_site_refinement_flags
Zn1 Zn 0.28366(2) 0.02044(3) 0.22162(2) 0.01525(11) Uani 1 1 d .
S1 S 0.02524(4) 0.13483(6) -0.09637(5) 0.01547(16) Uani 1 1 d .
O1 O -0.06085(12) 0.13558(17) -0.09534(14) 0.0195(4) Uani 1 1 d .
O2 O 0.06536(12) 0.06263(17) -0.15262(14) 0.0192(4) Uani 1 1 d .
O3 O 0.28562(15) 0.1554(2) 0.32230(16) 0.0208(5) Uani 1 1 d .
H3A H 0.262(2) 0.210(3) 0.318(2) 0.018(9) Uiso 1 1 d .
H3C H 0.289(2) 0.132(3) 0.381(3) 0.042(11) Uiso 1 1 d .
O4 O 0.30044(14) -0.14005(17) 0.15711(14) 0.0225(5) Uani 1 1 d .
O5 O 0.34650(15) -0.24272(19) 0.05049(16) 0.0304(5) Uani 1 1 d .
O6 O 0.29953(14) -0.07504(17) 0.01137(14) 0.0244(5) Uani 1 1 d .
O7 O 0.24725(12) -0.08394(17) 0.32444(14) 0.0192(4) Uani 1 1 d .
O8 O 0.31983(13) -0.17508(17) 0.44610(14) 0.0215(5) Uani 1 1 d .
O9 O 0.38163(13) -0.06521(18) 0.35653(15) 0.0232(5) Uani 1 1 d .
N1 N 0.17402(15) 0.07586(19) 0.14069(17) 0.0168(5) Uani 1 1 d .
N2 N 0.07400(14) 0.11753(19) 0.01806(16) 0.0157(5) Uani 1 1 d .
N3 N 0.04974(14) 0.26484(19) -0.12338(16) 0.0148(5) Uani 1 1 d .
N4 N 0.12333(15) 0.4031(2) -0.16748(16) 0.0158(5) Uani 1 1 d .
N5 N 0.31579(16) -0.1541(2) 0.07121(17) 0.0202(5) Uani 1 1 d .
N6 N 0.31802(15) -0.1098(2) 0.37787(16) 0.0175(5) Uani 1 1 d .
C1 C 0.15216(18) 0.0739(2) 0.0460(2) 0.0164(6) Uani 1 1 d .
H1B H 0.1851 0.0468 0.0037 0.020 Uiso 1 1 calc R
C2 C 0.10741(18) 0.1238(2) 0.1761(2) 0.0196(6) Uani 1 1 d .
H2B H 0.1061 0.1354 0.2414 0.024 Uiso 1 1 calc R
C3 C 0.04590(19) 0.1506(2) 0.1023(2) 0.0197(6) Uani 1 1 d .
H3B H -0.0048 0.1842 0.1061 0.024 Uiso 1 1 calc R
C4 C 0.12008(17) 0.2937(2) -0.15771(19) 0.0154(6) Uani 1 1 d .
H4A H 0.1596 0.2434 -0.1720 0.018 Uiso 1 1 calc R
C5 C 0.05273(18) 0.4471(2) -0.1371(2) 0.0174(6) Uani 1 1 d .
H5A H 0.0393 0.5228 -0.1368 0.021 Uiso 1 1 calc R
C6 C 0.00739(18) 0.3635(2) -0.1087(2) 0.0188(6) Uani 1 1 d .
H6A H -0.0416 0.3700 -0.0844 0.023 Uiso 1 1 calc R

loop_
_atom_site_aniso_label
_atom_site_aniso_U_11
_atom_site_aniso_U_22
_atom_site_aniso_U_33
_atom_site_aniso_U_23
_atom_site_aniso_U_13
_atom_site_aniso_U_12
Zn1 0.01836(19) 0.01407(18) 0.01265(17) 0.00230(12) 0.00124(13) -0.00084(13)
S1 0.0162(3) 0.0145(3) 0.0145(3) 0.0008(3) -0.0002(3) -0.0023(3)
O1 0.0138(10) 0.0210(11) 0.0225(10) 0.0022(9) 0.0002(9) -0.0042(9)
O2 0.0224(11) 0.0182(10) 0.0162(10) -0.0017(8) 0.0018(9) -0.0020(9)
O3 0.0312(13) 0.0165(12) 0.0149(11) 0.0008(9) 0.0045(10) 0.0044(10)
O4 0.0381(13) 0.0187(11) 0.0122(10) -0.0011(8) 0.0081(9) -0.0041(10)
O5 0.0366(14) 0.0258(12) 0.0298(13) -0.0034(10) 0.0086(11) 0.0118(11)
O6 0.0351(13) 0.0205(11) 0.0176(10) 0.0040(9) 0.0053(10) -0.0004(10)
O7 0.0178(10) 0.0211(11) 0.0172(10) 0.0039(9) -0.0009(9) 0.0005(9)
O8 0.0326(12) 0.0175(10) 0.0143(10) 0.0057(8) 0.0042(9) 0.0037(9)
O9 0.0216(11) 0.0249(12) 0.0243(11) -0.0015(9) 0.0074(9) -0.0060(9)
N1 0.0183(12) 0.0140(12) 0.0171(12) 0.0034(10) 0.0009(10) -0.0017(10)
N2 0.0153(12) 0.0170(12) 0.0141(11) 0.0017(9) 0.0007(10) -0.0003(10)
N3 0.0126(11) 0.0152(12) 0.0156(12) 0.0005(9) 0.0000(10) 0.0009(9)
N4 0.0212(13) 0.0154(12) 0.0105(11) 0.0015(9) 0.0017(10) 0.0014(10)
N5 0.0219(13) 0.0210(14) 0.0176(12) 0.0003(10) 0.0033(11) -0.0004(11)
N6 0.0239(14) 0.0133(12) 0.0154(12) -0.0017(10) 0.0039(11) 0.0003(10)
C1 0.0195(15) 0.0116(14) 0.0172(14) 0.0007(11) 0.0009(12) 0.0000(12)
C2 0.0238(16) 0.0212(16) 0.0139(13) 0.0009(12) 0.0039(12) -0.0005(13)
C3 0.0218(15) 0.0204(15) 0.0187(14) 0.0016(12) 0.0087(13) 0.0017(12)
C4 0.0149(14) 0.0174(14) 0.0120(13) -0.0004(11) -0.0022(11) 0.0007(12)
C5 0.0199(15) 0.0165(14) 0.0147(13) -0.0013(11) 0.0002(12) 0.0028(12)
C6 0.0170(15) 0.0206(15) 0.0183(14) -0.0008(12) 0.0019(12) 0.0047(12)

loop_
_atom_type_symbol
_atom_type_description
_atom_type_scat_dispersion_real
_atom_type_scat_dispersion_imag
_atom_type_scat_source
C C 0.0033 0.0016 'International Tables Vol C Tables 4.2.6.8 and 6.1.1.4'
H H 0.0000 0.0000 'International Tables Vol C Tables 4.2.6.8 and 6.1.1.4'
N N 0.0061 0.0033 'International Tables Vol C Tables 4.2.6.8 and 6.1.1.4'
O O 0.0106 0.0060 'International Tables Vol C Tables 4.2.6.8 and 6.1.1.4'
S S 0.1246 0.1234 'International Tables Vol C Tables 4.2.6.8 and 6.1.1.4'
Zn Zn 0.2839 1.4301 'International Tables Vol C Tables 4.2.6.8 and 6.1.1.4'

loop_
_geom_angle_atom_site_label_1
_geom_angle_atom_site_label_2
_geom_angle_atom_site_label_3
_geom_angle
_geom_angle_site_symmetry_1
_geom_angle_site_symmetry_3
N4 Zn1 N1 106.65(9) 7 .
N4 Zn1 O7 149.18(9) 7 .
N1 Zn1 O7 104.11(9) . .
N4 Zn1 O3 89.36(9) 7 .
N1 Zn1 O3 91.45(10) . .
O7 Zn1 O3 87.97(8) . .
N4 Zn1 O4 94.51(9) 7 .
N1 Zn1 O4 102.83(9) . .
O7 Zn1 O4 80.44(8) . .
O3 Zn1 O4 163.40(9) . .
N4 Zn1 O9 92.79(8) 7 .
N1 Zn1 O9 159.77(8) . .
O7 Zn1 O9 56.41(7) . .
O3 Zn1 O9 83.05(9) . .
O4 Zn1 O9 80.65(8) . .
O1 S1 O2 125.43(13) . .
O1 S1 N3 106.25(12) . .
O2 S1 N3 106.57(12) . .
O1 S1 N2 106.80(12) . .
O2 S1 N2 105.91(12) . .
N3 S1 N2 104.05(12) . .
Zn1 O3 H3A 131(3) . .
Zn1 O3 H3C 112(3) . .
H3A O3 H3C 107(3) . .
N5 O4 Zn1 124.79(17) . .
N6 O7 Zn1 101.73(15) . .
N6 O9 Zn1 84.85(15) . .
C1 N1 C2 106.5(2) . .
C1 N1 Zn1 127.0(2) . .
C2 N1 Zn1 126.52(19) . .
C1 N2 C3 107.6(2) . .
C1 N2 S1 125.16(19) . .
C3 N2 S1 127.1(2) . .
C4 N3 C6 108.1(2) . .
C4 N3 S1 124.6(2) . .
C6 N3 S1 127.13(19) . .
C4 N4 C5 106.7(2) . .
C4 N4 Zn1 122.05(19) . 7
C5 N4 Zn1 131.20(19) . 7
O5 N5 O6 122.2(2) . .
O5 N5 O4 119.6(2) . .
O6 N5 O4 118.2(2) . .
O8 N6 O9 123.7(2) . .
O8 N6 O7 119.4(2) . .
O9 N6 O7 117.0(2) . .
N1 C1 N2 110.3(2) . .
N1 C1 H1B 124.9 . .
N2 C1 H1B 124.9 . .
C3 C2 N1 110.2(2) . .
C3 C2 H2B 124.9 . .
N1 C2 H2B 124.9 . .
C2 C3 N2 105.4(2) . .
C2 C3 H3B 127.3 . .
N2 C3 H3B 127.3 . .
N4 C4 N3 109.8(2) . .
N4 C4 H4A 125.1 . .
N3 C4 H4A 125.1 . .
C6 C5 N4 110.0(3) . .
C6 C5 H5A 125.0 . .
N4 C5 H5A 125.0 . .
C5 C6 N3 105.3(2) . .
C5 C6 H6A 127.3 . .
N3 C6 H6A 127.3 . .

loop_
_geom_bond_atom_site_label_1
_geom_bond_atom_site_label_2
_geom_bond_distance
_geom_bond_site_symmetry_2
Zn1 N4 2.037(2) 7
Zn1 N1 2.041(2) .
Zn1 O7 2.0734(19) .
Zn1 O3 2.136(2) .
Zn1 O4 2.156(2) .
Zn1 O9 2.457(2) .
S1 O1 1.409(2) .
S1 O2 1.409(2) .
S1 N3 1.663(2) .
S1 N2 1.663(2) .
O3 H3A 0.75(4) .
O3 H3C 0.86(4) .
O4 N5 1.285(3) .
O5 N5 1.228(3) .
O6 N5 1.256(3) .
O7 N6 1.291(3) .
O8 N6 1.229(3) .
O9 N6 1.252(3) .
N1 C1 1.307(3) .
N1 C2 1.400(4) .
N2 C1 1.366(4) .
N2 C3 1.401(3) .
N3 C4 1.370(3) .
N3 C6 1.400(4) .
N4 C4 1.315(4) .
N4 C5 1.404(4) .
N4 Zn1 2.037(2) 7
C1 H1B 0.9300 .
C2 C3 1.338(4) .
C2 H2B 0.9300 .
C3 H3B 0.9300 .
C4 H4A 0.9300 .
C5 C6 1.346(4) .
C5 H5A 0.9300 .
C6 H6A 0.9300 .
